data_7213202
loop_
_publ_author_name
'Beer, Paul D.'
'Drew, Michael G. B.'
'Gradwell, Kate'

_publ_section_title
;
 Synthesis and anion coordination chemistry of new calix[4]arene
 pyridinium receptors
;
_journal_issue 3
_journal_name_full 'Journal of the Chemical Society, Perkin Transactions 2'
_journal_page_first 511
_journal_paper_doi 10.1039/a908106b
_journal_year 2000
_chemical_formula_sum 'C56 H74 Cl4 N3 O10'
_chemical_formula_weight 1090.98
_chemical_name_systematic
; 

 ? 

;
_space_group_IT_number 2
_symmetry_cell_setting triclinic
_symmetry_space_group_name_Hall '-P 1'
_symmetry_space_group_name_H-M 'P -1'
_atom_sites_solution_hydrogens geom
_atom_sites_solution_primary direct
_atom_sites_solution_secondary difmap
_audit_creation_method SHELXL-97
_cell_angle_alpha 90.170(10)
_cell_angle_beta 97.249(10)
_cell_angle_gamma 92.823(10)
_cell_formula_units_Z 2
_cell_length_a 11.197(14)
_cell_length_b 14.68(2)
_cell_length_c 17.61(2)
_cell_measurement_reflns_used all
_cell_measurement_temperature 293(2)
_cell_volume 2868(6)
_computing_cell_refinement XDS
_computing_data_collection 'XDS (Kabsch, 1991)'
_computing_data_reduction XDS
_computing_molecular_graphics PLATON(Spek,1994)
_computing_structure_refinement 'SHELXL-93 (Sheldrick, 1993)'
_computing_structure_solution 'SHELXS-86 (Sheldrick, 1990)'
_diffrn_ambient_temperature 293(2)
_diffrn_measurement_device 'Marresearch Image Plate'
_diffrn_measurement_method '95 frames at 2^o intervals, counting time 2 min.'
_diffrn_radiation_monochromator graphite
_diffrn_radiation_source 'fine-focus sealed tube'
_diffrn_radiation_type MoK\a
_diffrn_radiation_wavelength 0.71073
_diffrn_reflns_av_R_equivalents 0.0000
_diffrn_reflns_av_sigmaI/netI 0.0368
_diffrn_reflns_limit_h_max 11
_diffrn_reflns_limit_h_min 0
_diffrn_reflns_limit_k_max 17
_diffrn_reflns_limit_k_min -17
_diffrn_reflns_limit_l_max 20
_diffrn_reflns_limit_l_min -20
_diffrn_reflns_number 8701
_diffrn_reflns_theta_max 24.82
_diffrn_reflns_theta_min 3.39
_exptl_absorpt_coefficient_mu 0.26
_exptl_absorpt_correction_type none
_exptl_crystal_density_diffrn 1.263
_exptl_crystal_density_method 'not measured'
_exptl_crystal_F_000 1158
_exptl_crystal_size_max 0.42
_exptl_crystal_size_mid 0.27
_exptl_crystal_size_min 0.20
_refine_diff_density_max 0.400
_refine_diff_density_min -0.339
_refine_diff_density_rms 0.044
_refine_ls_extinction_coef 0.0073(15)
_refine_ls_extinction_expression Fc^*^=kFc[1+0.001xFc^2^\l^3^/sin(2\q)]^-1/4^
_refine_ls_extinction_method SHELXL
_refine_ls_goodness_of_fit_ref 1.175
_refine_ls_hydrogen_treatment mixed
_refine_ls_matrix_type full
_refine_ls_number_parameters 660
_refine_ls_number_reflns 8701
_refine_ls_number_restraints 0
_refine_ls_restrained_S_all 1.175
_refine_ls_R_factor_all 0.0761
_refine_ls_R_factor_gt 0.0561
_refine_ls_shift/su_max 0.076
_refine_ls_shift/su_mean 0.012
_refine_ls_structure_factor_coef Fsqd
_refine_ls_weighting_details 'w=1/[\s^2^(Fo^2^)+(0.1000P)^2^+0.0000P] where P=(Fo^2^+2Fc^2^)/3'
_refine_ls_weighting_scheme calc
_refine_ls_wR_factor_gt 0.1676
_refine_ls_wR_factor_ref 0.1745
_reflns_number_gt 5839
_reflns_number_total 8701
_reflns_threshold_expression >2sigma(I)
_cod_data_source_file a908106bsup1.cif
_cod_data_source_block 3
_cod_depositor_comments
;
The following automatic conversions were performed:

'_refine_ls_weighting_scheme' value 'calc
w=1/[\s^2^(Fo^2^)+(0.1000P)^2^+0.0000P] where P=(Fo^2^+2Fc^2^)/3' was
changed to 'calc'. New tag '_refine_ls_weighting_details' was
created. The value of the new tag was set to
'w=1/[\s^2^(Fo^2^)+(0.1000P)^2^+0.0000P] where P=(Fo^2^+2Fc^2^)/3'.

Automatic conversion script
Id: cif_fix_values 3143 2015-03-26 13:38:13Z robertas 
;
_cod_original_sg_symbol_H-M P-1
_cod_original_formula_sum 'C56 H74 Cl4 N3 O10   '
_cod_database_code 7213202

loop_
_symmetry_equiv_pos_as_xyz
'x, y, z'
'-x, -y, -z'

loop_
_atom_site_label
_atom_site_type_symbol
_atom_site_fract_x
_atom_site_fract_y
_atom_site_fract_z
_atom_site_U_iso_or_equiv
_atom_site_adp_type
_atom_site_occupancy
_atom_site_calc_flag
_atom_site_refinement_flags
_atom_site_disorder_assembly
_atom_site_disorder_group
C21 C 0.6630(2) 0.27706(16) 0.72088(14) 0.0434(6) Uani 1 d . . .
C22 C 0.6799(2) 0.23244(17) 0.65420(15) 0.0499(6) Uani 1 d . . .
H22 H 0.7211 0.1789 0.6581 0.060 Uiso 1 calc R . .
C23 C 0.6383(2) 0.26359(18) 0.58133(15) 0.0524(6) Uani 1 d . . .
C24 C 0.5718(2) 0.34258(16) 0.57856(15) 0.0466(6) Uani 1 d . . .
H24 H 0.5391 0.3636 0.5310 0.056 Uiso 1 calc R . .
C25 C 0.5529(2) 0.38981(15) 0.64236(13) 0.0403(5) Uani 1 d . . .
C26 C 0.6036(2) 0.35849(15) 0.71312(13) 0.0412(5) Uani 1 d . . .
C27 C 0.4716(2) 0.46905(16) 0.63493(14) 0.0434(5) Uani 1 d . . .
H27A H 0.4976 0.5116 0.5975 0.052 Uiso 1 calc R . .
H27B H 0.4771 0.5009 0.6837 0.052 Uiso 1 calc R . .
O250 O 0.58180(14) 0.40352(10) 0.77963(9) 0.0446(4) Uani 1 d . . .
C251 C 0.6619(2) 0.47678(16) 0.80803(14) 0.0456(6) Uani 1 d . . .
H25A H 0.6802 0.5157 0.7662 0.055 Uiso 1 calc R . .
H25B H 0.7366 0.4535 0.8324 0.055 Uiso 1 calc R . .
C252 C 0.6047(2) 0.53023(16) 0.86440(14) 0.0424(5) Uani 1 d . . .
O254 O 0.66541(15) 0.58774(12) 0.90501(11) 0.0552(5) Uani 1 d . . .
N253 N 0.48610(17) 0.50994(13) 0.86625(12) 0.0460(5) Uani 1 d . . .
H253 H 0.4551 0.4678 0.8347 0.055 Uiso 1 calc R . .
C200 C 0.6628(3) 0.2149(2) 0.51041(17) 0.0598(7) Uani 1 d . . .
C201 C 0.7931(5) 0.2274(4) 0.5033(4) 0.140(2) Uani 1 d . . .
H20A H 0.8389 0.1978 0.5450 0.168 Uiso 1 calc R . .
H20B H 0.8160 0.2914 0.5045 0.168 Uiso 1 calc R . .
H20C H 0.8088 0.2013 0.4557 0.168 Uiso 1 calc R . .
C202 C 0.5785(6) 0.2367(5) 0.4424(3) 0.163(3) Uani 1 d . . .
H20D H 0.4974 0.2210 0.4517 0.196 Uiso 1 calc R . .
H20E H 0.5968 0.2026 0.3991 0.196 Uiso 1 calc R . .
H20F H 0.5864 0.3008 0.4321 0.196 Uiso 1 calc R . .
C203 C 0.6364(7) 0.1097(5) 0.5157(4) 0.171(3) Uani 1 d . . .
H20G H 0.6861 0.0863 0.5590 0.205 Uiso 1 calc R . .
H20H H 0.6539 0.0805 0.4698 0.205 Uiso 1 calc R . .
H20I H 0.5531 0.0977 0.5217 0.205 Uiso 1 calc R . .
C31 C 0.3420(2) 0.43612(15) 0.61023(14) 0.0427(5) Uani 1 d . . .
C32 C 0.2967(2) 0.43091(16) 0.53382(15) 0.0481(6) Uani 1 d . . .
H32 H 0.3437 0.4546 0.4979 0.058 Uiso 1 calc R . .
C33 C 0.1839(2) 0.39175(16) 0.50881(14) 0.0473(6) Uani 1 d . . .
C34 C 0.1147(2) 0.36036(16) 0.56365(15) 0.0478(6) Uani 1 d . . .
H34 H 0.0389 0.3332 0.5478 0.057 Uiso 1 calc R . .
C35 C 0.15374(19) 0.36763(15) 0.64167(13) 0.0404(5) Uani 1 d . . .
C36 C 0.2673(2) 0.40513(15) 0.66362(14) 0.0418(5) Uani 1 d . . .
C37 C 0.0686(2) 0.33533(16) 0.69852(14) 0.0443(6) Uani 1 d . . .
H37A H -0.0133 0.3312 0.6726 0.053 Uiso 1 calc R . .
H37B H 0.0720 0.3803 0.7393 0.053 Uiso 1 calc R . .
O350 O 0.31579(15) 0.41727(12) 0.73863(10) 0.0528(4) Uani 1 d . . .
H350 H 0.3458 0.3701 0.7546 0.063 Uiso 1 calc R . .
C300 C 0.1396(2) 0.38620(19) 0.42253(16) 0.0572(7) Uani 1 d . . .
C301 C 0.1389(5) 0.4802(4) 0.3864(3) 0.1284(17) Uani 1 d . . .
H30A H 0.2201 0.5012 0.3814 0.154 Uiso 1 calc R . .
H30B H 0.1039 0.5220 0.4183 0.154 Uiso 1 calc R . .
H30C H 0.0923 0.4767 0.3368 0.154 Uiso 1 calc R . .
C302 C 0.2407(5) 0.3401(4) 0.3821(3) 0.1274(17) Uani 1 d . . .
H30D H 0.2680 0.2881 0.4110 0.153 Uiso 1 calc R . .
H30E H 0.3072 0.3834 0.3796 0.153 Uiso 1 calc R . .
H30F H 0.2078 0.3210 0.3312 0.153 Uiso 1 calc R . .
C303 C 0.0305(6) 0.3303(5) 0.4047(3) 0.154(2) Uani 1 d . . .
H30G H 0.0154 0.3199 0.3504 0.185 Uiso 1 calc R . .
H30H H -0.0356 0.3607 0.4214 0.185 Uiso 1 calc R . .
H30I H 0.0390 0.2729 0.4304 0.185 Uiso 1 calc R . .
C41 C 0.0991(2) 0.24283(15) 0.73334(14) 0.0419(5) Uani 1 d . . .
C42 C 0.0577(2) 0.16258(16) 0.69573(14) 0.0441(5) Uani 1 d . . .
H42 H 0.0070 0.1662 0.6499 0.053 Uiso 1 calc R . .
C43 C 0.0872(2) 0.07780(16) 0.72238(15) 0.0484(6) Uani 1 d . . .
C44 C 0.1693(2) 0.07506(16) 0.79048(14) 0.0465(6) Uani 1 d . . .
H44 H 0.1933 0.0189 0.8094 0.056 Uiso 1 calc R . .
C45 C 0.2138(2) 0.15254(15) 0.82898(13) 0.0408(5) Uani 1 d . . .
C46 C 0.17365(19) 0.23686(14) 0.80232(13) 0.0382(5) Uani 1 d . . .
C47 C 0.3093(2) 0.14358(17) 0.89712(15) 0.0484(6) Uani 1 d . . .
H47A H 0.3207 0.2010 0.9252 0.058 Uiso 1 calc R . .
H47B H 0.2823 0.0972 0.9311 0.058 Uiso 1 calc R . .
O450 O 0.21283(14) 0.31669(10) 0.84115(9) 0.0433(4) Uani 1 d . . .
C451 C 0.1679(2) 0.33281(17) 0.91223(14) 0.0464(6) Uani 1 d . . .
H45A H 0.2334 0.3563 0.9495 0.056 Uiso 1 calc R . .
H45B H 0.1367 0.2756 0.9312 0.056 Uiso 1 calc R . .
C452 C 0.0699(2) 0.39951(18) 0.90352(15) 0.0506(6) Uani 1 d . . .
O454 O -0.03398(18) 0.37372(14) 0.88383(13) 0.0702(6) Uani 1 d . . .
N453 N 0.09855(18) 0.48875(14) 0.92114(12) 0.0517(5) Uani 1 d . . .
H453 H 0.0387 0.5227 0.9237 0.062 Uiso 1 calc R . .
C400 C 0.0336(3) -0.01028(19) 0.68390(17) 0.0591(7) Uani 1 d . . .
C401 C 0.1229(6) -0.0840(4) 0.6899(4) 0.160(3) Uani 1 d . . .
H40A H 0.2024 -0.0572 0.6880 0.192 Uiso 1 calc R . .
H40B H 0.1027 -0.1264 0.6481 0.192 Uiso 1 calc R . .
H40C H 0.1207 -0.1155 0.7374 0.192 Uiso 1 calc R . .
C402 C -0.0662(8) -0.0400(6) 0.7163(6) 0.242(6) Uani 1 d . . .
H40D H -0.1302 -0.0577 0.6767 0.291 Uiso 1 calc R . .
H40E H -0.0914 0.0082 0.7467 0.291 Uiso 1 calc R . .
H40F H -0.0469 -0.0915 0.7483 0.291 Uiso 1 calc R . .
C403 C 0.0253(6) -0.0062(4) 0.5996(3) 0.152(2) Uani 1 d . . .
H40G H -0.0070 -0.0636 0.5779 0.183 Uiso 1 calc R . .
H40H H 0.1041 0.0065 0.5850 0.183 Uiso 1 calc R . .
H40I H -0.0266 0.0413 0.5812 0.183 Uiso 1 calc R . .
C11 C 0.4280(2) 0.11819(17) 0.87238(14) 0.0475(6) Uani 1 d . . .
C12 C 0.4585(3) 0.02821(19) 0.87016(16) 0.0591(7) Uani 1 d . . .
H12 H 0.4075 -0.0170 0.8873 0.071 Uiso 1 calc R . .
C13 C 0.5635(3) 0.0040(2) 0.84298(19) 0.0699(8) Uani 1 d . . .
C14 C 0.6374(3) 0.0726(2) 0.81931(17) 0.0611(7) Uani 1 d . . .
H14 H 0.7070 0.0568 0.7997 0.073 Uiso 1 calc R . .
C15 C 0.6139(2) 0.16427(17) 0.82307(14) 0.0483(6) Uani 1 d . . .
C16 C 0.5054(2) 0.18542(17) 0.84903(14) 0.0466(6) Uani 1 d . . .
C17 C 0.7024(2) 0.23702(18) 0.79760(15) 0.0520(6) Uani 1 d . . .
H17A H 0.7140 0.2858 0.8355 0.062 Uiso 1 calc R . .
H17B H 0.7796 0.2103 0.7961 0.062 Uiso 1 calc R . .
O150 O 0.47137(16) 0.27277(12) 0.85448(11) 0.0549(5) Uani 1 d . . .
H150 H 0.5132 0.3066 0.8305 0.066 Uiso 1 calc R . .
C100 C 0.5973(4) -0.0955(3) 0.8374(3) 0.0919(11) Uani 1 d . . .
C101 C 0.6093(5) -0.1239(3) 0.7593(3) 0.1249(16) Uani 1 d . . .
H10A H 0.6568 -0.0783 0.7359 0.150 Uiso 1 calc R . .
H10B H 0.5308 -0.1311 0.7303 0.150 Uiso 1 calc R . .
H10C H 0.6481 -0.1808 0.7604 0.150 Uiso 1 calc R . .
C102 C 0.7309(6) -0.1051(4) 0.8838(4) 0.145(2) Uani 1 d . . .
H10D H 0.7418 -0.0641 0.9270 0.174 Uiso 1 calc R . .
H10E H 0.7906 -0.0901 0.8506 0.174 Uiso 1 calc R . .
H10F H 0.7393 -0.1666 0.9012 0.174 Uiso 1 calc R . .
C103 C 0.5306(6) -0.1566(4) 0.8899(4) 0.151(2) Uani 1 d . . .
H10G H 0.4494 -0.1695 0.8665 0.181 Uiso 1 calc R . .
H10H H 0.5297 -0.1261 0.9380 0.181 Uiso 1 calc R . .
H10I H 0.5709 -0.2127 0.8981 0.181 Uiso 1 calc R . .
N51 N 0.29848(16) 0.50458(13) 0.89800(11) 0.0431(5) Uani 1 d . . .
C52 C 0.2134(2) 0.53247(16) 0.93567(14) 0.0451(6) Uani 1 d . . .
C53 C 0.2298(2) 0.60606(17) 0.98591(16) 0.0524(6) Uani 1 d . . .
H53 H 0.1671 0.6251 1.0111 0.063 Uiso 1 calc R . .
C54 C 0.3409(2) 0.64968(18) 0.99713(16) 0.0536(6) Uani 1 d . . .
H54 H 0.3542 0.7001 1.0297 0.064 Uiso 1 calc R . .
C55 C 0.4348(2) 0.61960(17) 0.96039(15) 0.0504(6) Uani 1 d . . .
H55 H 0.5119 0.6472 0.9688 0.060 Uiso 1 calc R . .
C56 C 0.4070(2) 0.54608(15) 0.91058(13) 0.0401(5) Uani 1 d . . .
C1 C 0.3561(4) 0.1570(3) 0.6373(3) 0.1096(15) Uani 1 d . . .
H1 H 0.4194 0.2050 0.6435 0.132 Uiso 1 calc R . .
H1B H 0.3012 0.1687 0.6743 0.132 Uiso 1 calc R . .
Cl1 Cl 0.41637(12) 0.06214(10) 0.65873(8) 0.1279(4) Uani 1 d . . .
Cl2 Cl 0.2820(2) 0.16547(18) 0.55142(16) 0.1824(8) Uani 1 d . . .
C2 C 0.7134(10) 0.3579(7) 0.2670(7) 0.124(3) Uiso 0.50 d P A 1
H2A H 0.7198 0.4196 0.2478 0.148 Uiso 0.50 calc PR A 1
H2B H 0.7473 0.3599 0.3205 0.148 Uiso 0.50 calc PR A 1
Cl3 Cl 0.5707(5) 0.3279(4) 0.2629(3) 0.2059(17) Uiso 0.50 d P A 1
Cl4 Cl 0.7921(7) 0.2996(6) 0.2244(5) 0.285(3) Uiso 0.50 d P A 1
C3 C -0.1107(9) 0.1613(7) 0.9686(6) 0.113(3) Uiso 0.50 d P B 2
H3A H -0.1919 0.1645 0.9424 0.135 Uiso 0.50 calc PR B 2
H3B H -0.0758 0.2230 0.9756 0.135 Uiso 0.50 calc PR B 2
Cl5 Cl -0.1166(7) 0.1058(5) 1.0664(4) 0.237(2) Uiso 0.50 d P B 2
Cl6 Cl -0.0391(2) 0.10915(16) 0.92214(17) 0.1015(6) Uiso 0.50 d P B 2
O7 O 0.9130(2) 0.62372(15) 0.91347(13) 0.0767(6) Uiso 1 d . C 4
H7 H 0.8679 0.5792 0.9004 0.092 Uiso 1 calc R C 4
C8 C 0.9320(5) 0.6737(4) 0.8507(3) 0.1337(17) Uiso 1 d . C 4
H8A H 0.8628 0.6662 0.8127 0.160 Uiso 1 calc R C 4
H8B H 1.0016 0.6532 0.8303 0.160 Uiso 1 calc R C 4
H8C H 0.9449 0.7369 0.8649 0.160 Uiso 1 calc R C 4
O1 O -0.1855(5) 0.1362(4) 1.0650(3) 0.1505(16) Uiso 1 d . D 5
O2 O -0.2218(6) 0.1183(4) 1.0271(4) 0.191(2) Uiso 1 d . D 5
O3 O -0.0049(7) 0.1075(5) 0.9645(5) 0.132(2) Uiso 0.50 d P F 5
O4 O 0.8307(11) 0.4064(9) 0.2484(7) 0.208(4) Uiso 0.50 d P G 5

loop_
_atom_site_aniso_label
_atom_site_aniso_U_11
_atom_site_aniso_U_22
_atom_site_aniso_U_33
_atom_site_aniso_U_23
_atom_site_aniso_U_13
_atom_site_aniso_U_12
C21 0.0415(13) 0.0480(13) 0.0411(14) -0.0024(11) 0.0076(10) -0.0012(9)
C22 0.0448(14) 0.0550(14) 0.0510(17) -0.0039(12) 0.0104(11) 0.0029(10)
C23 0.0470(15) 0.0589(15) 0.0515(17) -0.0059(12) 0.0074(11) 0.0014(11)
C24 0.0444(14) 0.0537(14) 0.0418(14) -0.0009(11) 0.0068(10) -0.0003(10)
C25 0.0369(12) 0.0438(12) 0.0406(14) -0.0045(10) 0.0083(9) -0.0017(9)
C26 0.0393(13) 0.0446(12) 0.0399(14) -0.0040(10) 0.0071(9) -0.0017(9)
C27 0.0425(13) 0.0470(13) 0.0414(14) -0.0003(10) 0.0100(10) -0.0037(9)
O250 0.0428(9) 0.0495(9) 0.0421(10) -0.0053(7) 0.0097(7) -0.0027(6)
C251 0.0418(13) 0.0494(13) 0.0454(15) -0.0033(11) 0.0071(10) -0.0022(9)
C252 0.0410(13) 0.0461(13) 0.0402(14) -0.0016(10) 0.0066(10) -0.0007(9)
O254 0.0469(10) 0.0592(10) 0.0589(12) -0.0094(9) 0.0068(8) -0.0041(7)
N253 0.0423(12) 0.0499(11) 0.0462(12) -0.0096(9) 0.0093(8) -0.0037(8)
C200 0.0577(17) 0.0703(18) 0.0521(18) -0.0090(14) 0.0102(12) 0.0012(12)
C201 0.107(4) 0.176(5) 0.142(5) -0.047(4) 0.040(3) -0.004(3)
C202 0.166(6) 0.213(7) 0.111(4) -0.043(5) 0.010(4) 0.039(5)
C203 0.204(7) 0.157(6) 0.155(6) -0.032(5) 0.042(5) -0.007(5)
C31 0.0413(13) 0.0436(12) 0.0429(15) -0.0020(10) 0.0058(10) -0.0008(9)
C32 0.0493(15) 0.0497(14) 0.0462(16) 0.0004(11) 0.0107(11) -0.0007(10)
C33 0.0475(14) 0.0493(13) 0.0450(15) 0.0029(11) 0.0057(10) 0.0015(10)
C34 0.0408(14) 0.0510(14) 0.0509(16) 0.0008(11) 0.0042(10) -0.0001(10)
C35 0.0371(13) 0.0431(12) 0.0416(14) 0.0017(10) 0.0074(9) 0.0027(9)
C36 0.0421(13) 0.0411(12) 0.0430(14) -0.0009(10) 0.0092(10) 0.0010(9)
C37 0.0388(13) 0.0469(13) 0.0477(15) -0.0004(11) 0.0077(10) 0.0007(9)
O350 0.0502(10) 0.0594(11) 0.0478(11) -0.0013(8) 0.0058(7) -0.0050(8)
C300 0.0586(17) 0.0609(16) 0.0506(17) 0.0008(13) 0.0042(12) -0.0040(12)
C301 0.139(4) 0.138(4) 0.105(4) 0.006(3) 0.003(3) 0.015(3)
C302 0.129(4) 0.157(5) 0.095(4) -0.007(3) 0.011(3) 0.012(3)
C303 0.147(5) 0.211(6) 0.095(4) 0.005(4) 0.002(3) -0.050(4)
C41 0.0405(13) 0.0440(12) 0.0422(14) -0.0011(10) 0.0100(10) -0.0010(9)
C42 0.0413(13) 0.0493(14) 0.0413(14) -0.0022(11) 0.0055(9) -0.0011(9)
C43 0.0495(15) 0.0480(14) 0.0481(15) -0.0041(11) 0.0090(11) -0.0010(10)
C44 0.0494(14) 0.0454(13) 0.0450(15) -0.0011(11) 0.0082(10) 0.0005(10)
C45 0.0384(13) 0.0465(13) 0.0379(13) -0.0020(10) 0.0078(9) -0.0016(9)
C46 0.0379(12) 0.0418(12) 0.0359(13) -0.0028(10) 0.0096(9) -0.0017(9)
C47 0.0503(15) 0.0497(14) 0.0451(15) 0.0013(11) 0.0077(11) -0.0013(10)
O450 0.0448(9) 0.0459(9) 0.0402(10) -0.0034(7) 0.0108(7) -0.0026(6)
C451 0.0456(14) 0.0517(14) 0.0429(14) -0.0055(11) 0.0119(10) -0.0024(10)
C452 0.0472(16) 0.0571(15) 0.0485(16) -0.0064(12) 0.0124(11) -0.0019(11)
O454 0.0574(13) 0.0771(13) 0.0769(15) -0.0140(11) 0.0146(10) -0.0031(9)
N453 0.0433(12) 0.0562(12) 0.0567(14) -0.0026(10) 0.0106(9) 0.0028(9)
C400 0.0618(18) 0.0566(16) 0.0576(19) -0.0092(13) 0.0052(13) -0.0043(12)
C401 0.150(5) 0.117(4) 0.205(7) -0.051(4) -0.008(4) 0.009(3)
C402 0.219(8) 0.201(8) 0.319(12) -0.131(8) 0.136(8) -0.116(7)
C403 0.191(6) 0.126(4) 0.131(5) -0.013(4) 0.000(4) -0.023(4)
C11 0.0464(14) 0.0532(14) 0.0427(15) 0.0001(11) 0.0057(10) 0.0002(10)
C12 0.0636(18) 0.0606(17) 0.0538(18) 0.0076(13) 0.0101(13) 0.0027(12)
C13 0.075(2) 0.0678(19) 0.069(2) 0.0046(15) 0.0143(15) 0.0077(14)
C14 0.0575(17) 0.0710(18) 0.0561(18) 0.0041(14) 0.0102(12) 0.0092(13)
C15 0.0462(14) 0.0568(15) 0.0419(15) 0.0015(11) 0.0049(10) 0.0026(10)
C16 0.0481(14) 0.0516(14) 0.0394(14) -0.0026(11) 0.0035(10) -0.0003(10)
C17 0.0480(15) 0.0617(15) 0.0459(16) -0.0020(12) 0.0050(11) 0.0023(11)
O150 0.0506(11) 0.0545(10) 0.0607(13) -0.0021(9) 0.0132(8) -0.0003(7)
C100 0.105(3) 0.080(2) 0.097(3) 0.011(2) 0.029(2) 0.0158(19)
C101 0.145(4) 0.100(3) 0.133(4) -0.004(3) 0.028(3) 0.008(3)
C102 0.159(5) 0.135(4) 0.145(5) 0.013(4) 0.022(4) 0.037(4)
C103 0.175(6) 0.120(4) 0.164(6) 0.009(4) 0.044(4) 0.007(4)
N51 0.0391(11) 0.0460(10) 0.0446(12) -0.0042(9) 0.0076(8) -0.0002(8)
C52 0.0434(14) 0.0469(13) 0.0459(15) -0.0019(11) 0.0083(10) 0.0037(10)
C53 0.0500(15) 0.0561(15) 0.0527(16) -0.0004(12) 0.0117(11) 0.0059(11)
C54 0.0528(15) 0.0524(14) 0.0555(17) -0.0083(12) 0.0071(11) 0.0026(11)
C55 0.0477(14) 0.0536(14) 0.0494(16) -0.0055(12) 0.0054(11) -0.0002(10)
C56 0.0413(13) 0.0413(12) 0.0384(13) 0.0005(10) 0.0081(9) 0.0015(9)
C1 0.102(3) 0.107(3) 0.125(4) -0.018(3) 0.045(3) -0.015(2)
Cl1 0.1229(10) 0.1431(11) 0.1153(10) 0.0023(8) 0.0074(7) 0.0029(8)
Cl2 0.1827(19) 0.185(2) 0.186(2) 0.0261(17) 0.0368(16) 0.0393(15)

loop_
_atom_type_symbol
_atom_type_description
_atom_type_scat_dispersion_real
_atom_type_scat_dispersion_imag
_atom_type_scat_source
C C 0.0033 0.0016 'International Tables Vol C Tables 4.2.6.8 and 6.1.1.4'
H H 0.0000 0.0000 'International Tables Vol C Tables 4.2.6.8 and 6.1.1.4'
N N 0.0061 0.0033 'International Tables Vol C Tables 4.2.6.8 and 6.1.1.4'
O O 0.0106 0.0060 'International Tables Vol C Tables 4.2.6.8 and 6.1.1.4'
Cl Cl 0.1484 0.1585 'International Tables Vol C Tables 4.2.6.8 and 6.1.1.4'

loop_
_geom_angle_atom_site_label_1
_geom_angle_atom_site_label_2
_geom_angle_atom_site_label_3
_geom_angle
C22 C21 C26 116.9(2)
C22 C21 C17 121.0(2)
C26 C21 C17 122.1(2)
C21 C22 C23 123.4(3)
C22 C23 C24 116.1(2)
C22 C23 C200 121.6(3)
C24 C23 C200 122.3(3)
C25 C24 C23 123.0(3)
C24 C25 C26 118.0(2)
C24 C25 C27 119.6(2)
C26 C25 C27 122.2(2)
C25 C26 C21 122.2(2)
C25 C26 O250 119.2(2)
C21 C26 O250 118.1(2)
C25 C27 C31 110.6(2)
C26 O250 C251 118.41(18)
O250 C251 C252 109.1(2)
O254 C252 N253 124.9(2)
O254 C252 C251 119.8(2)
N253 C252 C251 115.3(2)
C252 N253 C56 130.2(2)
C202 C200 C201 116.5(4)
C202 C200 C23 113.0(3)
C201 C200 C23 108.6(3)
C202 C200 C203 100.9(4)
C201 C200 C203 105.9(4)
C23 C200 C203 111.6(3)
C32 C31 C36 118.0(2)
C32 C31 C27 120.6(2)
C36 C31 C27 121.2(2)
C33 C32 C31 122.2(2)
C32 C33 C34 117.5(2)
C32 C33 C300 119.7(2)
C34 C33 C300 122.8(2)
C33 C34 C35 122.7(2)
C36 C35 C34 117.6(2)
C36 C35 C37 123.2(2)
C34 C35 C37 119.2(2)
C35 C36 O350 123.4(2)
C35 C36 C31 121.9(2)
O350 C36 C31 114.8(2)
C35 C37 C41 112.97(19)
C303 C300 C301 115.4(4)
C303 C300 C33 113.1(3)
C301 C300 C33 111.5(3)
C303 C300 C302 107.0(4)
C301 C300 C302 101.3(4)
C33 C300 C302 107.5(3)
C42 C41 C46 117.9(2)
C42 C41 C37 121.0(2)
C46 C41 C37 121.03(19)
C43 C42 C41 123.5(2)
C42 C43 C44 116.7(2)
C42 C43 C400 123.1(3)
C44 C43 C400 120.2(2)
C45 C44 C43 121.8(2)
C44 C45 C46 119.1(2)
C44 C45 C47 118.0(2)
C46 C45 C47 122.79(19)
O450 C46 C41 118.2(2)
O450 C46 C45 121.0(2)
C41 C46 C45 120.68(19)
C11 C47 C45 111.4(2)
C46 O450 C451 117.33(17)
O450 C451 C452 111.6(2)
O454 C452 N453 120.4(2)
O454 C452 C451 120.5(2)
N453 C452 C451 119.0(2)
C452 N453 C52 128.2(2)
C402 C400 C403 118.7(6)
C402 C400 C401 109.2(6)
C403 C400 C401 93.6(4)
C402 C400 C43 110.0(3)
C403 C400 C43 112.4(3)
C401 C400 C43 111.8(3)
C16 C11 C12 119.2(2)
C16 C11 C47 119.6(2)
C12 C11 C47 121.1(2)
C11 C12 C13 121.4(3)
C14 C13 C12 117.8(3)
C14 C13 C100 119.8(3)
C12 C13 C100 122.4(3)
C13 C14 C15 123.4(3)
C14 C15 C16 116.8(2)
C14 C15 C17 120.4(2)
C16 C15 C17 122.7(2)
O150 C16 C11 116.3(2)
O150 C16 C15 122.4(2)
C11 C16 C15 121.3(2)
C21 C17 C15 114.2(2)
C101 C100 C103 121.2(4)
C101 C100 C13 112.9(4)
C103 C100 C13 111.3(4)
C101 C100 C102 104.4(4)
C103 C100 C102 96.3(5)
C13 C100 C102 108.4(4)
C52 N51 C56 118.7(2)
N51 C52 C53 123.1(2)
N51 C52 N453 118.2(2)
C53 C52 N453 118.6(2)
C54 C53 C52 117.7(2)
C53 C54 C55 120.7(2)
C56 C55 C54 116.3(2)
N51 C56 N253 112.0(2)
N51 C56 C55 123.4(2)
N253 C56 C55 124.6(2)
Cl1 C1 Cl2 117.2(3)
Cl4 C2 Cl3 118.2(7)
Cl6 C3 Cl5 110.8(6)

loop_
_geom_bond_atom_site_label_1
_geom_bond_atom_site_label_2
_geom_bond_distance
C21 C22 1.381(4)
C21 C26 1.395(4)
C21 C17 1.499(4)
C22 C23 1.395(4)
C23 C24 1.406(4)
C23 C200 1.499(4)
C24 C25 1.363(3)
C25 C26 1.392(4)
C25 C27 1.508(4)
C26 O250 1.397(3)
C27 C31 1.516(4)
O250 C251 1.414(3)
C251 C252 1.489(3)
C252 O254 1.226(3)
C252 N253 1.351(3)
N253 C56 1.376(3)
C200 C202 1.475(7)
C200 C201 1.483(6)
C200 C203 1.562(7)
C31 C32 1.377(4)
C31 C36 1.398(4)
C32 C33 1.380(4)
C33 C34 1.379(4)
C33 C300 1.539(4)
C34 C35 1.391(4)
C35 C36 1.369(3)
C35 C37 1.528(3)
C36 O350 1.371(3)
C37 C41 1.528(4)
C300 C303 1.438(6)
C300 C301 1.521(6)
C300 C302 1.587(6)
C41 C42 1.380(3)
C41 C46 1.390(4)
C42 C43 1.372(4)
C43 C44 1.418(4)
C43 C400 1.519(4)
C44 C45 1.362(3)
C45 C46 1.400(4)
C45 C47 1.514(4)
C46 O450 1.379(3)
C47 C11 1.513(4)
O450 C451 1.430(3)
C451 C452 1.500(4)
C452 O454 1.213(3)
C452 N453 1.359(4)
N453 C52 1.402(3)
C400 C402 1.372(7)
C400 C403 1.477(7)
C400 C401 1.505(6)
C11 C16 1.379(4)
C11 C12 1.382(4)
C12 C13 1.385(4)
C13 C14 1.371(5)
C13 C100 1.533(5)
C14 C15 1.387(4)
C15 C16 1.400(4)
C15 C17 1.528(4)
C16 O150 1.362(3)
C100 C101 1.460(6)
C100 C103 1.526(7)
C100 C102 1.624(7)
N51 C52 1.308(3)
N51 C56 1.324(3)
C52 C53 1.385(4)
C53 C54 1.362(4)
C54 C55 1.390(4)
C55 C56 1.387(3)
C1 Cl1 1.603(5)
C1 Cl2 1.640(6)
C2 Cl4 1.520(11)
C2 Cl3 1.629(11)
C3 Cl6 1.456(9)
C3 Cl5 1.914(12)
O7 C8 1.362(6)
